data_7026734
loop_
_publ_author_name
'Taguchi, Taketo'
'Thompson, Michael S.'
'Abboud, Khalil A.'
'Christou, George'

_publ_section_title
;
 Unusual Fe9 and Fe18 structural types from the use of
 2,6-pyridinedimethanol in Fe(III) cluster chemistry.
;
_journal_issue 38
_journal_name_full 'Dalton transactions (Cambridge, England : 2003)'
_journal_page_first 9131
_journal_page_last 9139
_journal_paper_doi 10.1039/c0dt00635a
_journal_volume 39
_journal_year 2010
_chemical_formula_sum 'C62 H79 Cl14 Fe9 N6 O39'
_chemical_formula_weight 2531.26
_chemical_name_systematic
;
?
;
_space_group_IT_number 5
_symmetry_cell_setting monoclinic
_symmetry_space_group_name_Hall 'C 2y'
_symmetry_space_group_name_H-M 'C 1 2 1'
_atom_sites_solution_hydrogens geom
_atom_sites_solution_primary direct
_atom_sites_solution_secondary difmap
_audit_creation_method SHELXL-97
_audit_update_record
;
2008-08-26 # Formatted by publCIF
;
_cell_angle_alpha 90.00
_cell_angle_beta 115.890(1)
_cell_angle_gamma 90.00
_cell_formula_units_Z 2
_cell_length_a 25.150(2)
_cell_length_b 15.3942(13)
_cell_length_c 14.1502(12)
_cell_measurement_reflns_used 228
_cell_measurement_temperature 173(2)
_cell_measurement_theta_max 28.0
_cell_measurement_theta_min 2.0
_cell_volume 4928.6(7)
_computing_cell_refinement 'Bruker SMART v5.624 & SAINT 6.36a (Bruker 1998)'
_computing_data_collection 'Bruker SMART v5.624 (Bruker 1998)'
_computing_data_reduction 'Bruker SHELXTL v6.14 (Bruker 2000)'
_computing_molecular_graphics 'Bruker SHELXTL v6.14'
_computing_publication_material 'Bruker SHELXTL v6.14'
_computing_structure_refinement 'Bruker SHELXTL v6.14'
_computing_structure_solution 'Bruker SHELXTL v6.14'
_diffrn_ambient_temperature 173(2)
_diffrn_measured_fraction_theta_full 0.993
_diffrn_measured_fraction_theta_max 0.993
_diffrn_measurement_device_type 'SMART CCD area detector'
_diffrn_measurement_method '\w scans'
_diffrn_radiation_monochromator graphite
_diffrn_radiation_source 'fine-focus sealed tube'
_diffrn_radiation_type MoK\a
_diffrn_radiation_wavelength 0.71073
_diffrn_reflns_av_R_equivalents 0.0249
_diffrn_reflns_av_sigmaI/netI 0.0440
_diffrn_reflns_limit_h_max 31
_diffrn_reflns_limit_h_min -32
_diffrn_reflns_limit_k_max 20
_diffrn_reflns_limit_k_min -19
_diffrn_reflns_limit_l_max 18
_diffrn_reflns_limit_l_min -13
_diffrn_reflns_number 16605
_diffrn_reflns_theta_full 27.50
_diffrn_reflns_theta_max 27.50
_diffrn_reflns_theta_min 1.60
_diffrn_standards_decay_% 1
_diffrn_standards_number 0
_exptl_absorpt_coefficient_mu 1.747
_exptl_absorpt_correction_T_max 0.7796
_exptl_absorpt_correction_T_min 0.6692
_exptl_absorpt_correction_type none
_exptl_absorpt_process_details 'based on measured indexed crystal faces, Bruker SHELXTL v6.12 (Bruker 1998)'
_exptl_crystal_colour brown
_exptl_crystal_density_diffrn 1.706
_exptl_crystal_density_method 'not measured'
_exptl_crystal_description blocks
_exptl_crystal_F_000 2554
_exptl_crystal_size_max 0.25
_exptl_crystal_size_mid 0.18
_exptl_crystal_size_min 0.15
_refine_diff_density_max 0.754
_refine_diff_density_min -1.045
_refine_diff_density_rms 0.089
_refine_ls_abs_structure_details 'Flack H D (1983), Acta Cryst. A39, 876-881'
_refine_ls_abs_structure_Flack 0.153(14)
_refine_ls_extinction_method none
_refine_ls_goodness_of_fit_ref 1.024
_refine_ls_hydrogen_treatment constr
_refine_ls_matrix_type full
_refine_ls_number_parameters 628
_refine_ls_number_reflns 10683
_refine_ls_number_restraints 3
_refine_ls_restrained_S_all 1.028
_refine_ls_R_factor_all 0.0450
_refine_ls_R_factor_gt 0.0422
_refine_ls_shift/su_max 0.007
_refine_ls_shift/su_mean 0.000
_refine_ls_structure_factor_coef Fsqd
_refine_ls_weighting_details 'calc w=1/[\s^2^(Fo^2^)+(0.0808P)^2^+5.2166P] where P=(Fo^2^+2Fc^2^)/3'
_refine_ls_weighting_scheme calc
_refine_ls_wR_factor_gt 0.1161
_refine_ls_wR_factor_ref 0.1187
_reflns_number_gt 10062
_reflns_number_total 10683
_reflns_threshold_expression I>2\s(I)
_cod_data_source_file c0dt00635a.txt
_cod_data_source_block tt38
_cod_depositor_comments
;
The following automatic conversions were performed:

'_symmetry_cell_setting' value 'Monoclinic' changed to 'monoclinic'
according to /home/saulius/struct/CIF-dictionaries/cif_core.dic
dictionary named 'cif_core.dic' version 2.4.2 from 2011-04-26.

Automatic conversion script
Id: cif_fix_values 1891 2012-01-12 08:04:46Z andrius 
;
_cod_original_cell_volume 4928.7(7)
_cod_original_sg_symbol_H-M C2
_cod_database_code 7026734

loop_
_symmetry_equiv_pos_as_xyz
'x, y, z'
'-x, y, -z'
'x+1/2, y+1/2, z'
'-x+1/2, y+1/2, -z'

loop_
_atom_site_label
_atom_site_type_symbol
_atom_site_fract_x
_atom_site_fract_y
_atom_site_fract_z
_atom_site_U_iso_or_equiv
_atom_site_adp_type
_atom_site_occupancy
_atom_site_symmetry_multiplicity
_atom_site_calc_flag
_atom_site_refinement_flags
_atom_site_disorder_assembly
_atom_site_disorder_group
Fe1 Fe 0.0000 0.71977(5) 1.0000 0.01895(14) Uani 1 2 d S . .
Fe2 Fe 0.14237(2) 0.80967(3) 1.11701(4) 0.02206(11) Uani 1 1 d . . .
Fe3 Fe 0.07061(2) 0.76726(3) 1.27615(4) 0.02189(11) Uani 1 1 d . . .
Fe4 Fe 0.19652(2) 0.72423(4) 1.35328(4) 0.02859(13) Uani 1 1 d . . .
Fe5 Fe -0.06394(2) 0.85645(3) 1.10518(4) 0.02162(11) Uani 1 1 d . . .
N1 N -0.10233(15) 0.9495(2) 1.1818(3) 0.0290(7) Uani 1 1 d . . .
N2 N 0.23851(15) 0.6381(3) 1.4910(3) 0.0313(7) Uani 1 1 d . . .
N3 N 0.0000 0.5844(3) 1.0000 0.0250(9) Uani 1 2 d S . .
O1 O 0.02087(11) 0.86343(18) 1.19344(19) 0.0237(5) Uani 1 1 d . . .
O2 O 0.13636(11) 0.78431(17) 1.24095(19) 0.0241(5) Uani 1 1 d . . .
O3 O -0.06269(11) 0.78612(17) 0.99282(19) 0.0240(5) Uani 1 1 d . . .
O4 O 0.01442(12) 0.73441(19) 1.3396(2) 0.0277(6) Uani 1 1 d . . .
O5 O -0.07163(12) 0.7669(2) 1.2037(2) 0.0304(6) Uani 1 1 d . . .
O6 O 0.12079(14) 0.93751(19) 1.1311(2) 0.0327(6) Uani 1 1 d . . .
O7 O 0.05801(12) 0.97034(18) 0.9648(2) 0.0285(6) Uani 1 1 d . . .
O8 O 0.20406(13) 0.8153(2) 1.4645(2) 0.0356(6) Uani 1 1 d . . .
O9 O 0.10787(13) 0.8499(2) 1.4046(2) 0.0332(6) Uani 1 1 d . . .
O10 O 0.26658(13) 0.7810(3) 1.3494(3) 0.0516(10) Uani 1 1 d . . .
O11 O 0.23087(13) 0.8419(2) 1.1917(2) 0.0359(7) Uani 1 1 d . . .
O12 O 0.16492(15) 0.6815(2) 1.1032(2) 0.0358(6) Uani 1 1 d . . .
O13 O 0.20071(16) 0.6249(3) 1.2629(3) 0.0456(8) Uani 1 1 d . . .
O14 O 0.0209(2) 1.0152(4) 1.2902(4) 0.0383(18) Uani 0.572(12) 1 d PD A 1
O14' O -0.0018(6) 0.9035(7) 1.4008(10) 0.113(7) Uani 0.428(12) 1 d PD A 2
O15 O -0.15004(11) 0.84786(19) 1.0141(2) 0.0260(5) Uani 1 1 d . . .
O16 O 0.39508(16) 0.6119(4) 1.5589(4) 0.0684(13) Uani 1 1 d . . .
O17 O 0.12688(12) 0.67416(18) 1.3666(2) 0.0252(5) Uani 1 1 d . . .
O18 O 0.02914(11) 0.68606(17) 1.1549(2) 0.0240(5) Uani 1 1 d . . .
C1 C -0.0766(2) 0.9951(3) 1.2721(4) 0.0387(10) Uani 1 1 d . A .
C2 C -0.1082(2) 1.0553(5) 1.3007(5) 0.0595(16) Uani 1 1 d . . .
H2A H -0.0894 1.0856 1.3655 0.071 Uiso 1 1 calc R . .
C3 C -0.1669(3) 1.0707(5) 1.2347(5) 0.0579(16) Uani 1 1 d . . .
H3A H -0.1886 1.1128 1.2525 0.069 Uiso 1 1 calc R . .
C4 C -0.1934(2) 1.0244(4) 1.1433(4) 0.0450(12) Uani 1 1 d . . .
H4A H -0.2340 1.0332 1.0973 0.054 Uiso 1 1 calc R . .
C5 C -0.16006(19) 0.9645(3) 1.1186(3) 0.0319(8) Uani 1 1 d . . .
C6 C -0.0120(2) 0.9813(4) 1.3410(4) 0.0507(14) Uani 1 1 d D . .
H6A H -0.0006 1.0110 1.4092 0.061 Uiso 0.572(12) 1 calc PR A 1
H6B H -0.0038 0.9185 1.3546 0.061 Uiso 0.572(12) 1 calc PR A 1
H6C H 0.0100 0.9774 1.2978 0.061 Uiso 0.428(12) 1 d PR A 2
H6D H 0.0040 1.0308 1.3900 0.061 Uiso 0.428(12) 1 d PR A 2
C7 C -0.18839(19) 0.9128(4) 1.0180(4) 0.0417(11) Uani 1 1 d . . .
H7A H -0.2252 0.8856 1.0130 0.050 Uiso 1 1 calc R . .
H7B H -0.1990 0.9523 0.9572 0.050 Uiso 1 1 calc R . .
C8 C 0.2954(2) 0.6104(4) 1.5428(4) 0.0401(10) Uani 1 1 d . . .
C9 C 0.3131(2) 0.5572(4) 1.6285(4) 0.0446(11) Uani 1 1 d . . .
H9A H 0.3528 0.5375 1.6627 0.054 Uiso 1 1 calc R . .
C10 C 0.2723(2) 0.5322(4) 1.6653(4) 0.0473(12) Uani 1 1 d . . .
H10A H 0.2841 0.4958 1.7253 0.057 Uiso 1 1 calc R . .
C11 C 0.2156(2) 0.5601(4) 1.6147(4) 0.0463(12) Uani 1 1 d . . .
H11A H 0.1875 0.5445 1.6397 0.056 Uiso 1 1 calc R . .
C12 C 0.19918(19) 0.6119(3) 1.5256(3) 0.0320(8) Uani 1 1 d . . .
C13 C 0.3369(2) 0.6433(5) 1.5003(4) 0.0610(17) Uani 1 1 d . . .
H13A H 0.3224 0.6249 1.4262 0.073 Uiso 1 1 calc R . .
H13B H 0.3373 0.7076 1.5020 0.073 Uiso 1 1 calc R . .
C14 C 0.13680(18) 0.6445(3) 1.4661(3) 0.0315(8) Uani 1 1 d . . .
H14A H 0.1087 0.5970 1.4590 0.038 Uiso 1 1 calc R . .
H14B H 0.1297 0.6923 1.5059 0.038 Uiso 1 1 calc R . .
C15 C -0.04045(17) 0.7433(3) 1.2977(3) 0.0282(8) Uani 1 1 d . . .
C16 C -0.0725(2) 0.7237(5) 1.3641(4) 0.0490(13) Uani 1 1 d . . .
H16A H -0.1150 0.7332 1.3224 0.074 Uiso 1 1 calc R . .
H16B H -0.0578 0.7621 1.4255 0.074 Uiso 1 1 calc R . .
H16C H -0.0655 0.6630 1.3873 0.074 Uiso 1 1 calc R . .
C17 C 0.08657(18) 0.9891(3) 1.0608(3) 0.0281(8) Uani 1 1 d . . .
C18 C 0.0792(3) 1.0784(3) 1.0958(4) 0.0497(13) Uani 1 1 d . . .
H18A H 0.0519 1.1119 1.0351 0.075 Uiso 1 1 calc R . .
H18B H 0.1177 1.1076 1.1275 0.075 Uiso 1 1 calc R . .
H18C H 0.0633 1.0740 1.1477 0.075 Uiso 1 1 calc R . .
C19 C 0.1607(2) 0.8541(3) 1.4709(3) 0.0346(9) Uani 1 1 d . . .
C20 C 0.1754(3) 0.9101(4) 1.5677(4) 0.0553(14) Uani 1 1 d . . .
H20A H 0.1544 0.8878 1.6070 0.083 Uiso 1 1 calc R . .
H20B H 0.1630 0.9701 1.5460 0.083 Uiso 1 1 calc R . .
H20C H 0.2180 0.9085 1.6124 0.083 Uiso 1 1 calc R . .
C21 C 0.27207(18) 0.8224(3) 1.2784(3) 0.0325(9) Uani 1 1 d . . .
C22 C 0.3335(2) 0.8523(5) 1.3007(5) 0.0576(15) Uani 1 1 d . . .
H22A H 0.3626 0.8133 1.3521 0.086 Uiso 1 1 calc R . .
H22B H 0.3396 0.9115 1.3288 0.086 Uiso 1 1 calc R . .
H22C H 0.3382 0.8514 1.2355 0.086 Uiso 1 1 calc R . .
C23 C 0.17649(18) 0.6196(3) 1.1646(3) 0.0304(8) Uani 1 1 d . . .
C24 C 0.1611(3) 0.5299(3) 1.1182(5) 0.0526(13) Uani 1 1 d . . .
H24A H 0.1907 0.4884 1.1639 0.079 Uiso 1 1 calc R . .
H24B H 0.1606 0.5295 1.0485 0.079 Uiso 1 1 calc R . .
H24C H 0.1220 0.5134 1.1118 0.079 Uiso 1 1 calc R . .
C25 C 0.0161(2) 0.6012(3) 1.1779(3) 0.0324(9) Uani 1 1 d . . .
H25A H -0.0203 0.6022 1.1884 0.039 Uiso 1 1 calc R . .
H25B H 0.0489 0.5796 1.2432 0.039 Uiso 1 1 calc R . .
C26 C 0.00763(19) 0.5423(3) 1.0876(3) 0.0304(8) Uani 1 1 d . . .
C27 C 0.0073(3) 0.4523(3) 1.0892(4) 0.0434(11) Uani 1 1 d . . .
H27A H 0.0119 0.4220 1.1508 0.052 Uiso 1 1 calc R . .
C28 C 0.0000 0.4077(5) 1.0000 0.055(2) Uani 1 2 d S . .
H28A H 0.0000 0.3459 1.0000 0.066 Uiso 1 2 calc SR . .
Cl1 Cl 0.00360(19) 0.2321(2) 1.1844(3) 0.1293(11) Uani 1 1 d . . .
Cl2 Cl -0.11897(18) 0.2523(7) 1.0785(3) 0.238(4) Uani 1 1 d . . .
C29 C -0.0541(7) 0.2120(19) 1.1812(14) 0.240(14) Uani 1 1 d . . .
H29A H -0.0534 0.2328 1.2479 0.287 Uiso 1 1 calc R . .
H29B H -0.0577 0.1479 1.1808 0.287 Uiso 1 1 calc R . .
Cl3 Cl -0.18503(15) 0.57968(16) 1.13530(17) 0.1084(9) Uani 1 1 d . . .
Cl4 Cl -0.23974(11) 0.7404(3) 1.1603(2) 0.1218(11) Uani 1 1 d . . .
C30 C -0.2058(3) 0.6860(5) 1.0915(5) 0.0700(19) Uani 1 1 d . . .
H30A H -0.2335 0.6847 1.0159 0.084 Uiso 1 1 calc R . .
H30B H -0.1703 0.7190 1.0993 0.084 Uiso 1 1 calc R . .
Cl5 Cl 0.33852(14) 0.8139(2) 1.7314(3) 0.1251(10) Uani 1 1 d . . .
Cl6 Cl 0.39483(16) 0.9063(3) 1.6106(3) 0.0720(13) Uani 0.550(10) 1 d P B 1
C31 C 0.3292(5) 0.9028(8) 1.6256(9) 0.058(3) Uani 0.550(10) 1 d P B 1
H31A H 0.2955 0.8881 1.5579 0.069 Uiso 0.550(10) 1 calc PR B 1
H31B H 0.3215 0.9602 1.6488 0.069 Uiso 0.550(10) 1 calc PR B 1
Cl6' Cl 0.3621(4) 0.9372(5) 1.6364(5) 0.122(5) Uani 0.450(10) 1 d P B 2
C31' C 0.3498(6) 0.8277(9) 1.6358(13) 0.060(4) Uani 0.450(10) 1 d P B 2
H31C H 0.3152 0.8100 1.5708 0.072 Uiso 0.450(10) 1 calc PR B 2
H31D H 0.3848 0.7943 1.6417 0.072 Uiso 0.450(10) 1 calc PR B 2
Cl7 Cl -0.0374(5) 1.4864(9) 1.3568(13) 0.171(7) Uani 0.50 1 d P C 1
Cl7' Cl 0.0238(6) 1.5042(10) 1.5889(15) 0.183(7) Uani 0.50 1 d P . 2
C32 C 0.0000 1.4379(11) 1.5000 0.187(12) Uani 1 2 d S . .
H32B H 0.0283 1.4017 1.4902 0.224 Uiso 0.50 1 d PR C .
H32A H 0.0325 1.4018 1.5059 0.224 Uiso 0.50 1 d PR . .
N4 N 0.0000 1.2187(5) 1.5000 0.071(2) Uani 1 2 d S . .
O19 O 0.0000 1.1447(11) 1.5000 0.148(3) Uiso 1 2 d S D .
O20 O -0.0552(10) 1.2444(15) 1.4621(17) 0.148(3) Uiso 0.50 1 d P D 1
O20' O -0.0263(10) 1.2425(15) 1.5530(18) 0.148(3) Uiso 0.50 1 d P D 2

loop_
_atom_site_aniso_label
_atom_site_aniso_U_11
_atom_site_aniso_U_22
_atom_site_aniso_U_33
_atom_site_aniso_U_23
_atom_site_aniso_U_13
_atom_site_aniso_U_12
Fe1 0.0145(3) 0.0247(3) 0.0156(3) 0.000 0.0046(2) 0.000
Fe2 0.0158(2) 0.0316(3) 0.0156(2) 0.0007(2) 0.00388(18) -0.00150(19)
Fe3 0.0155(2) 0.0330(2) 0.0145(2) -0.00005(19) 0.00410(18) 0.00297(19)
Fe4 0.0160(2) 0.0484(3) 0.0186(2) 0.0073(2) 0.00491(19) 0.0066(2)
Fe5 0.0161(2) 0.0308(2) 0.0154(2) 0.0003(2) 0.00443(18) 0.00327(19)
N1 0.0267(17) 0.0407(18) 0.0208(15) -0.0018(13) 0.0116(13) 0.0020(14)
N2 0.0244(17) 0.0463(19) 0.0206(15) 0.0081(14) 0.0076(13) 0.0120(15)
N3 0.027(2) 0.027(2) 0.022(2) 0.000 0.0113(18) 0.000
O1 0.0171(12) 0.0307(12) 0.0192(11) 0.0031(10) 0.0042(9) 0.0047(10)
O2 0.0156(11) 0.0366(14) 0.0158(11) 0.0030(10) 0.0029(9) 0.0027(10)
O3 0.0151(12) 0.0355(14) 0.0182(11) -0.0015(10) 0.0042(9) 0.0043(10)
O4 0.0213(13) 0.0417(15) 0.0196(12) 0.0048(11) 0.0086(10) 0.0037(11)
O5 0.0200(13) 0.0430(14) 0.0252(13) 0.0090(12) 0.0071(10) -0.0003(11)
O6 0.0336(16) 0.0327(14) 0.0221(13) -0.0024(11) 0.0031(12) -0.0007(12)
O7 0.0262(14) 0.0349(14) 0.0211(12) -0.0014(11) 0.0074(11) -0.0003(11)
O8 0.0241(14) 0.0502(17) 0.0230(13) 0.0011(13) 0.0014(11) -0.0009(13)
O9 0.0273(14) 0.0415(15) 0.0231(13) -0.0051(12) 0.0039(11) 0.0063(13)
O10 0.0176(14) 0.094(3) 0.0351(16) 0.0301(18) 0.0041(12) 0.0025(16)
O11 0.0218(14) 0.0543(18) 0.0252(14) 0.0079(13) 0.0043(11) -0.0055(12)
O12 0.0419(17) 0.0400(15) 0.0258(14) -0.0021(12) 0.0150(13) 0.0070(14)
O13 0.0449(19) 0.065(2) 0.0286(15) 0.0102(15) 0.0180(14) 0.0299(17)
O14 0.031(3) 0.040(3) 0.038(3) -0.014(2) 0.010(2) -0.002(2)
O14' 0.081(10) 0.182(18) 0.062(8) 0.009(9) 0.019(7) 0.056(11)
O15 0.0157(12) 0.0389(14) 0.0196(11) -0.0001(11) 0.0043(9) 0.0043(11)
O16 0.0258(18) 0.109(4) 0.062(3) 0.030(3) 0.0103(18) 0.028(2)
O17 0.0204(13) 0.0364(13) 0.0183(12) 0.0061(10) 0.0080(10) 0.0062(11)
O18 0.0228(13) 0.0297(12) 0.0174(11) 0.0004(10) 0.0067(10) -0.0004(10)
C1 0.029(2) 0.051(3) 0.036(2) -0.014(2) 0.0137(18) -0.0001(19)
C2 0.041(3) 0.087(4) 0.046(3) -0.037(3) 0.015(2) 0.001(3)
C3 0.041(3) 0.086(4) 0.046(3) -0.020(3) 0.018(2) 0.020(3)
C4 0.029(2) 0.066(3) 0.038(2) -0.005(2) 0.013(2) 0.016(2)
C5 0.028(2) 0.044(2) 0.0253(19) -0.0015(16) 0.0129(16) 0.0054(17)
C6 0.029(2) 0.078(4) 0.040(3) -0.030(3) 0.011(2) -0.002(2)
C7 0.022(2) 0.065(3) 0.031(2) -0.007(2) 0.0051(17) 0.015(2)
C8 0.024(2) 0.061(3) 0.028(2) 0.0042(19) 0.0053(16) 0.0131(19)
C9 0.029(2) 0.065(3) 0.028(2) 0.011(2) 0.0017(18) 0.017(2)
C10 0.044(3) 0.060(3) 0.027(2) 0.016(2) 0.005(2) 0.010(2)
C11 0.044(3) 0.062(3) 0.032(2) 0.022(2) 0.016(2) 0.011(2)
C12 0.029(2) 0.043(2) 0.0182(17) 0.0047(16) 0.0057(15) 0.0078(17)
C13 0.026(2) 0.113(5) 0.039(3) 0.027(3) 0.010(2) 0.026(3)
C14 0.026(2) 0.046(2) 0.0230(18) 0.0111(16) 0.0112(16) 0.0077(17)
C15 0.0242(19) 0.038(2) 0.0249(17) 0.0034(15) 0.0131(15) 0.0036(14)
C16 0.032(2) 0.089(4) 0.031(2) 0.022(3) 0.0190(19) 0.007(3)
C17 0.0260(19) 0.0320(19) 0.0222(17) -0.0038(15) 0.0066(15) -0.0040(15)
C18 0.053(3) 0.041(2) 0.034(2) -0.009(2) -0.001(2) 0.008(2)
C19 0.034(2) 0.040(2) 0.0206(17) -0.0008(17) 0.0035(16) -0.0019(18)
C20 0.059(3) 0.055(3) 0.032(2) -0.014(2) 0.001(2) 0.004(3)
C21 0.0199(18) 0.047(2) 0.0253(18) 0.0016(17) 0.0052(15) 0.0005(16)
C22 0.022(2) 0.086(4) 0.053(3) 0.020(3) 0.005(2) -0.011(3)
C23 0.0220(18) 0.042(2) 0.0289(19) 0.0058(16) 0.0130(15) 0.0060(16)
C24 0.045(3) 0.041(2) 0.075(4) -0.001(2) 0.030(3) -0.002(2)
C25 0.040(2) 0.0308(19) 0.0273(19) 0.0027(15) 0.0158(18) -0.0048(17)
C26 0.033(2) 0.0290(18) 0.0270(19) -0.0005(15) 0.0105(16) -0.0038(15)
C27 0.070(3) 0.027(2) 0.033(2) 0.0047(17) 0.023(2) -0.003(2)
C28 0.081(6) 0.031(3) 0.054(4) 0.000 0.032(4) 0.000
Cl1 0.177(3) 0.0889(16) 0.141(2) 0.0241(17) 0.087(2) 0.0334(19)
Cl2 0.101(2) 0.473(12) 0.117(3) 0.001(5) 0.029(2) 0.014(5)
C29 0.132(13) 0.39(4) 0.158(14) 0.10(2) 0.027(11) -0.077(18)
Cl3 0.171(3) 0.0855(13) 0.0611(11) -0.0055(10) 0.0441(14) -0.0463(16)
Cl4 0.0741(13) 0.212(4) 0.0873(15) -0.0007(19) 0.0424(12) 0.0147(18)
C30 0.065(4) 0.097(5) 0.048(3) -0.007(3) 0.025(3) -0.033(4)
Cl5 0.107(2) 0.143(2) 0.149(3) -0.041(2) 0.0788(19) -0.0360(19)
Cl6 0.0477(18) 0.099(3) 0.0623(19) -0.0009(17) 0.0174(14) -0.0073(16)
C31 0.043(6) 0.059(7) 0.055(6) -0.011(5) 0.006(5) -0.012(5)
Cl6' 0.138(8) 0.093(4) 0.076(3) 0.019(3) -0.007(4) -0.046(5)
C31' 0.048(7) 0.050(7) 0.073(9) -0.008(6) 0.017(7) -0.003(5)
Cl7 0.095(6) 0.136(8) 0.270(18) 0.076(10) 0.068(9) -0.020(5)
Cl7' 0.126(9) 0.117(7) 0.244(16) -0.038(8) 0.023(8) -0.029(6)
C32 0.117(15) 0.073(9) 0.30(3) 0.000 0.031(18) 0.000
N4 0.068(5) 0.034(3) 0.127(7) 0.000 0.058(5) 0.000

loop_
_atom_type_symbol
_atom_type_description
_atom_type_scat_dispersion_real
_atom_type_scat_dispersion_imag
_atom_type_scat_source
C C 0.0033 0.0016 'International Tables Vol C Tables 4.2.6.8 and 6.1.1.4'
H H 0.0000 0.0000 'International Tables Vol C Tables 4.2.6.8 and 6.1.1.4'
N N 0.0061 0.0033 'International Tables Vol C Tables 4.2.6.8 and 6.1.1.4'
O O 0.0106 0.0060 'International Tables Vol C Tables 4.2.6.8 and 6.1.1.4'
Cl Cl 0.1484 0.1585 'International Tables Vol C Tables 4.2.6.8 and 6.1.1.4'
Fe Fe 0.3463 0.8444 'International Tables Vol C Tables 4.2.6.8 and 6.1.1.4'

loop_
_geom_angle_atom_site_label_1
_geom_angle_atom_site_label_2
_geom_angle_atom_site_label_3
_geom_angle
_geom_angle_site_symmetry_1
_geom_angle_site_symmetry_3
O3 Fe1 O3 112.72(17) 2_557 .
O3 Fe1 O18 95.57(11) 2_557 2_557
O3 Fe1 O18 100.56(11) . 2_557
O3 Fe1 O18 100.56(11) 2_557 .
O3 Fe1 O18 95.57(11) . .
O18 Fe1 O18 150.69(15) 2_557 .
O3 Fe1 N3 123.64(8) 2_557 .
O3 Fe1 N3 123.64(9) . .
O18 Fe1 N3 75.34(8) 2_557 .
O18 Fe1 N3 75.34(8) . .
O2 Fe2 O3 103.42(11) . 2_557
O2 Fe2 O15 175.21(12) . 2_557
O3 Fe2 O15 78.56(10) 2_557 2_557
O2 Fe2 O11 94.64(11) . .
O3 Fe2 O11 161.91(11) 2_557 .
O15 Fe2 O11 83.51(11) 2_557 .
O2 Fe2 O6 88.63(12) . .
O3 Fe2 O6 91.83(11) 2_557 .
O15 Fe2 O6 86.95(12) 2_557 .
O11 Fe2 O6 89.52(13) . .
O2 Fe2 O12 91.55(12) . .
O3 Fe2 O12 88.65(12) 2_557 .
O15 Fe2 O12 92.86(12) 2_557 .
O11 Fe2 O12 89.94(14) . .
O6 Fe2 O12 179.44(13) . .
O2 Fe2 Fe5 138.95(8) . 2_557
O3 Fe2 Fe5 39.79(7) 2_557 2_557
O15 Fe2 Fe5 41.45(7) 2_557 2_557
O11 Fe2 Fe5 123.43(8) . 2_557
O6 Fe2 Fe5 77.98(8) . 2_557
O12 Fe2 Fe5 102.21(8) . 2_557
O2 Fe3 O1 97.91(11) . .
O2 Fe3 O18 92.73(11) . .
O1 Fe3 O18 90.11(11) . .
O2 Fe3 O17 79.61(11) . .
O1 Fe3 O17 175.83(12) . .
O18 Fe3 O17 93.34(11) . .
O2 Fe3 O4 167.67(11) . .
O1 Fe3 O4 93.76(11) . .
O18 Fe3 O4 91.19(11) . .
O17 Fe3 O4 88.50(11) . .
O2 Fe3 O9 91.86(12) . .
O1 Fe3 O9 89.22(11) . .
O18 Fe3 O9 175.41(12) . .
O17 Fe3 O9 87.52(12) . .
O4 Fe3 O9 84.33(12) . .
O2 Fe3 Fe4 39.26(7) . .
O1 Fe3 Fe4 134.00(8) . .
O18 Fe3 Fe4 104.50(8) . .
O17 Fe3 Fe4 42.66(8) . .
O4 Fe3 Fe4 128.42(8) . .
O9 Fe3 Fe4 79.15(8) . .
O2 Fe4 O10 98.93(12) . .
O2 Fe4 O17 81.66(11) . .
O10 Fe4 O17 175.25(16) . .
O2 Fe4 O13 94.68(12) . .
O10 Fe4 O13 91.33(18) . .
O17 Fe4 O13 93.32(14) . .
O2 Fe4 O8 94.75(12) . .
O10 Fe4 O8 86.27(16) . .
O17 Fe4 O8 88.99(12) . .
O13 Fe4 O8 170.53(13) . .
O2 Fe4 N2 159.25(13) . .
O10 Fe4 N2 101.55(13) . .
O17 Fe4 N2 77.65(12) . .
O13 Fe4 N2 88.14(13) . .
O8 Fe4 N2 83.37(13) . .
O2 Fe4 Fe3 40.56(8) . .
O10 Fe4 Fe3 135.60(11) . .
O17 Fe4 Fe3 43.50(7) . .
O13 Fe4 Fe3 106.28(11) . .
O8 Fe4 Fe3 81.65(9) . .
N2 Fe4 Fe3 119.05(10) . .
O3 Fe5 O1 98.72(11) . .
O3 Fe5 O15 80.43(11) . .
O1 Fe5 O15 179.12(12) . .
O3 Fe5 O5 102.99(13) . .
O1 Fe5 O5 90.18(11) . .
O15 Fe5 O5 89.79(11) . .
O3 Fe5 O7 92.91(11) . 2_557
O1 Fe5 O7 88.41(11) . 2_557
O15 Fe5 O7 91.85(12) . 2_557
O5 Fe5 O7 164.06(12) . 2_557
O3 Fe5 N1 156.27(12) . .
O1 Fe5 N1 103.64(12) . .
O15 Fe5 N1 77.23(12) . .
O5 Fe5 N1 84.95(13) . .
O7 Fe5 N1 79.97(12) 2_557 .
O3 Fe5 Fe2 40.42(7) . 2_557
O1 Fe5 Fe2 136.46(8) . 2_557
O15 Fe5 Fe2 42.79(8) . 2_557
O5 Fe5 Fe2 110.05(9) . 2_557
O7 Fe5 Fe2 81.44(8) 2_557 2_557
N1 Fe5 Fe2 115.86(9) . 2_557
C1 N1 C5 118.1(4) . .
C1 N1 Fe5 131.1(3) . .
C5 N1 Fe5 110.6(3) . .
C12 N2 C8 118.6(4) . .
C12 N2 Fe4 111.0(3) . .
C8 N2 Fe4 130.4(3) . .
C26 N3 C26 122.0(5) . 2_557
C26 N3 Fe1 119.0(2) . .
C26 N3 Fe1 119.0(2) 2_557 .
Fe5 O1 Fe3 125.13(14) . .
Fe2 O2 Fe4 121.95(14) . .
Fe2 O2 Fe3 134.18(13) . .
Fe4 O2 Fe3 100.19(12) . .
Fe1 O3 Fe5 125.80(13) . .
Fe1 O3 Fe2 134.41(14) . 2_557
Fe5 O3 Fe2 99.79(11) . 2_557
C15 O4 Fe3 126.7(2) . .
C15 O5 Fe5 135.6(3) . .
C17 O6 Fe2 129.3(2) . .
C17 O7 Fe5 126.0(3) . 2_557
C19 O8 Fe4 125.2(3) . .
C19 O9 Fe3 127.9(3) . .
C21 O10 Fe4 131.1(3) . .
C21 O11 Fe2 133.7(3) . .
C23 O12 Fe2 130.8(3) . .
C23 O13 Fe4 128.0(3) . .
C6 O14 H6C 39.4 . .
C7 O15 Fe5 120.0(3) . .
C7 O15 Fe2 125.5(3) . 2_557
Fe5 O15 Fe2 95.76(11) . 2_557
C14 O17 Fe4 116.4(2) . .
C14 O17 Fe3 129.5(2) . .
Fe4 O17 Fe3 93.84(11) . .
C25 O18 Fe3 117.6(2) . .
C25 O18 Fe1 117.9(2) . .
Fe3 O18 Fe1 124.44(13) . .
N1 C1 C2 121.5(4) . .
N1 C1 C6 118.6(4) . .
C2 C1 C6 119.9(4) . .
C3 C2 C1 119.7(5) . .
C3 C2 H2A 120.1 . .
C1 C2 H2A 120.1 . .
C4 C3 C2 119.1(5) . .
C4 C3 H3A 120.4 . .
C2 C3 H3A 120.4 . .
C3 C4 C5 119.0(4) . .
C3 C4 H4A 120.5 . .
C5 C4 H4A 120.5 . .
N1 C5 C4 122.6(4) . .
N1 C5 C7 117.5(4) . .
C4 C5 C7 119.9(4) . .
O14 C6 O14' 128.2(8) . .
O14 C6 C1 109.0(5) . .
O14' C6 C1 111.7(7) . .
O14 C6 H6A 109.9 . .
O14' C6 H6A 84.8 . .
C1 C6 H6A 109.9 . .
O14 C6 H6B 109.9 . .
O14' C6 H6B 25.1 . .
C1 C6 H6B 109.9 . .
H6A C6 H6B 108.3 . .
O14 C6 H6C 25.6 . .
O14' C6 H6C 108.1 . .
C1 C6 H6C 110.2 . .
H6A C6 H6C 128.9 . .
H6B C6 H6C 86.2 . .
O14 C6 H6D 85.5 . .
O14' C6 H6D 108.6 . .
C1 C6 H6D 110.0 . .
H6A C6 H6D 26.6 . .
H6B C6 H6D 128.9 . .
H6C C6 H6D 108.2 . .
O15 C7 C5 111.2(3) . .
O15 C7 H7A 109.4 . .
C5 C7 H7A 109.4 . .
O15 C7 H7B 109.4 . .
C5 C7 H7B 109.4 . .
H7A C7 H7B 108.0 . .
N2 C8 C9 121.6(5) . .
N2 C8 C13 115.5(4) . .
C9 C8 C13 122.9(4) . .
C8 C9 C10 119.4(4) . .
C8 C9 H9A 120.3 . .
C10 C9 H9A 120.3 . .
C11 C10 C9 119.5(4) . .
C11 C10 H10A 120.3 . .
C9 C10 H10A 120.3 . .
C10 C11 C12 119.1(5) . .
C10 C11 H11A 120.4 . .
C12 C11 H11A 120.4 . .
N2 C12 C11 121.8(4) . .
N2 C12 C14 116.7(3) . .
C11 C12 C14 121.4(4) . .
O16 C13 C8 111.8(5) . .
O16 C13 H13A 109.3 . .
C8 C13 H13A 109.3 . .
O16 C13 H13B 109.3 . .
C8 C13 H13B 109.3 . .
H13A C13 H13B 107.9 . .
O17 C14 C12 110.9(3) . .
O17 C14 H14A 109.5 . .
C12 C14 H14A 109.5 . .
O17 C14 H14B 109.5 . .
C12 C14 H14B 109.5 . .
H14A C14 H14B 108.0 . .
O4 C15 O5 125.4(3) . .
O4 C15 C16 117.5(4) . .
O5 C15 C16 117.1(4) . .
C15 C16 H16A 109.5 . .
C15 C16 H16B 109.5 . .
H16A C16 H16B 109.5 . .
C15 C16 H16C 109.5 . .
H16A C16 H16C 109.5 . .
H16B C16 H16C 109.5 . .
O7 C17 O6 125.0(4) . .
O7 C17 C18 118.1(4) . .
O6 C17 C18 116.9(4) . .
C17 C18 H18A 109.5 . .
C17 C18 H18B 109.5 . .
H18A C18 H18B 109.5 . .
C17 C18 H18C 109.5 . .
H18A C18 H18C 109.5 . .
H18B C18 H18C 109.5 . .
O9 C19 O8 125.6(4) . .
O9 C19 C20 117.6(4) . .
O8 C19 C20 116.7(4) . .
C19 C20 H20A 109.5 . .
C19 C20 H20B 109.5 . .
H20A C20 H20B 109.5 . .
C19 C20 H20C 109.5 . .
H20A C20 H20C 109.5 . .
H20B C20 H20C 109.5 . .
O10 C21 O11 125.4(4) . .
O10 C21 C22 116.9(4) . .
O11 C21 C22 117.8(4) . .
C21 C22 H22A 109.5 . .
C21 C22 H22B 109.5 . .
H22A C22 H22B 109.5 . .
C21 C22 H22C 109.5 . .
H22A C22 H22C 109.5 . .
H22B C22 H22C 109.5 . .
O12 C23 O13 125.5(4) . .
O12 C23 C24 117.6(4) . .
O13 C23 C24 116.9(4) . .
C23 C24 H24A 109.5 . .
C23 C24 H24B 109.5 . .
H24A C24 H24B 109.5 . .
C23 C24 H24C 109.5 . .
H24A C24 H24C 109.5 . .
H24B C24 H24C 109.5 . .
O18 C25 C26 108.7(3) . .
O18 C25 H25A 109.9 . .
C26 C25 H25A 109.9 . .
O18 C25 H25B 109.9 . .
C26 C25 H25B 109.9 . .
H25A C25 H25B 108.3 . .
N3 C26 C27 120.0(4) . .
N3 C26 C25 113.9(4) . .
C27 C26 C25 126.0(4) . .
C28 C27 C26 118.9(4) . .
C28 C27 H27A 120.6 . .
C26 C27 H27A 120.6 . .
C27 C28 C27 120.1(6) . 2_557
C27 C28 H28A 119.9 . .
C27 C28 H28A 119.9 2_557 .
Cl1 C29 Cl2 120.0(12) . .
Cl1 C29 H29A 107.3 . .
Cl2 C29 H29A 107.3 . .
Cl1 C29 H29B 107.3 . .
Cl2 C29 H29B 107.3 . .
H29A C29 H29B 106.9 . .
Cl3 C30 Cl4 113.1(4) . .
Cl3 C30 H30A 109.0 . .
Cl4 C30 H30A 109.0 . .
Cl3 C30 H30B 109.0 . .
Cl4 C30 H30B 109.0 . .
H30A C30 H30B 107.8 . .
C31' Cl5 C31 39.5(6) . .
Cl6 C31 Cl5 108.0(6) . .
Cl6 C31 H31A 110.1 . .
Cl5 C31 H31A 110.1 . .
Cl6 C31 H31B 110.1 . .
Cl5 C31 H31B 110.1 . .
H31A C31 H31B 108.4 . .
Cl5 C31' Cl6' 103.7(9) . .
Cl5 C31' H31C 111.0 . .
Cl6' C31' H31C 111.0 . .
Cl5 C31' H31D 111.0 . .
Cl6' C31' H31D 111.0 . .
H31C C31' H31D 109.0 . .
C32 Cl7' Cl7' 42.0(8) . 2_558
Cl7' C32 Cl7' 95.9(17) . 2_558
Cl7' C32 Cl7 19.7(10) . 2_558
Cl7' C32 Cl7 115.7(12) 2_558 2_558
Cl7' C32 Cl7 115.7(12) . .
Cl7' C32 Cl7 19.7(10) 2_558 .
Cl7 C32 Cl7 135.4(14) 2_558 .
Cl7' C32 H32B 117.3 . .
Cl7' C32 H32B 108.5 2_558 .
Cl7 C32 H32B 108.4 2_558 .
Cl7 C32 H32B 97.1 . .
Cl7' C32 H32A 107.6 . .
Cl7' C32 H32A 118.1 2_558 .
Cl7 C32 H32A 97.1 2_558 .
Cl7 C32 H32A 108.4 . .
H32B C32 H32A 11.9 . .
O19 N4 O20' 107.0(11) . .
O19 N4 O20' 107.0(11) . 2_558
O20' N4 O20' 146(2) . 2_558
O19 N4 O20 107.5(10) . 2_558
O20' N4 O20 114.1(12) . 2_558
O20' N4 O20 54.2(11) 2_558 2_558
O19 N4 O20 107.5(10) . .
O20' N4 O20 54.2(11) . .
O20' N4 O20 114.1(12) 2_558 .
O20 N4 O20 145(2) 2_558 .

loop_
_geom_bond_atom_site_label_1
_geom_bond_atom_site_label_2
_geom_bond_distance
_geom_bond_site_symmetry_2
Fe1 O3 1.844(3) 2_557
Fe1 O3 1.844(2) .
Fe1 O18 2.051(3) 2_557
Fe1 O18 2.051(3) .
Fe1 N3 2.084(5) .
Fe2 O2 1.866(3) .
Fe2 O3 1.960(3) 2_557
Fe2 O15 2.034(3) 2_557
Fe2 O11 2.065(3) .
Fe2 O6 2.074(3) .
Fe2 O12 2.086(3) .
Fe2 Fe5 2.9796(7) 2_557
Fe3 O2 1.942(3) .
Fe3 O1 1.962(3) .
Fe3 O18 2.008(3) .
Fe3 O17 2.028(3) .
Fe3 O4 2.041(3) .
Fe3 O9 2.077(3) .
Fe3 Fe4 2.9393(7) .
Fe4 O2 1.890(2) .
Fe4 O10 1.989(3) .
Fe4 O17 1.996(3) .
Fe4 O13 2.026(4) .
Fe4 O8 2.053(3) .
Fe4 N2 2.208(3) .
Fe5 O3 1.935(3) .
Fe5 O1 1.948(3) .
Fe5 O15 1.982(3) .
Fe5 O5 2.029(3) .
Fe5 O7 2.051(3) 2_557
Fe5 N1 2.253(3) .
Fe5 Fe2 2.9796(7) 2_557
N1 C1 1.350(6) .
N1 C5 1.352(6) .
N2 C12 1.343(6) .
N2 C8 1.360(6) .
N3 C26 1.336(5) .
N3 C26 1.336(5) 2_557
O3 Fe2 1.960(3) 2_557
O4 C15 1.249(5) .
O5 C15 1.267(5) .
O6 C17 1.270(5) .
O7 C17 1.261(5) .
O7 Fe5 2.051(3) 2_557
O8 C19 1.280(6) .
O9 C19 1.250(5) .
O10 C21 1.246(6) .
O11 C21 1.249(5) .
O12 C23 1.236(5) .
O13 C23 1.253(5) .
O14 C6 1.413(4) .
O14 H6C 0.6734 .
O14' C6 1.424(5) .
O15 C7 1.407(5) .
O15 Fe2 2.034(3) 2_557
O16 C13 1.416(6) .
O17 C14 1.396(5) .
O18 C25 1.420(5) .
C1 C2 1.392(7) .
C1 C6 1.499(7) .
C2 C3 1.380(8) .
C2 H2A 0.9500 .
C3 C4 1.369(8) .
C3 H3A 0.9500 .
C4 C5 1.390(6) .
C4 H4A 0.9500 .
C5 C7 1.510(6) .
C6 H6A 0.9900 .
C6 H6B 0.9900 .
C6 H6C 0.9900 .
C6 H6D 0.9900 .
C7 H7A 0.9900 .
C7 H7B 0.9900 .
C8 C9 1.367(7) .
C8 C13 1.501(8) .
C9 C10 1.391(8) .
C9 H9A 0.9500 .
C10 C11 1.356(7) .
C10 H10A 0.9500 .
C11 C12 1.393(6) .
C11 H11A 0.9500 .
C12 C14 1.506(6) .
C13 H13A 0.9900 .
C13 H13B 0.9900 .
C14 H14A 0.9900 .
C14 H14B 0.9900 .
C15 C16 1.511(5) .
C16 H16A 0.9800 .
C16 H16B 0.9800 .
C16 H16C 0.9800 .
C17 C18 1.500(6) .
C18 H18A 0.9800 .
C18 H18B 0.9800 .
C18 H18C 0.9800 .
C19 C20 1.522(6) .
C20 H20A 0.9800 .
C20 H20B 0.9800 .
C20 H20C 0.9800 .
C21 C22 1.508(6) .
C22 H22A 0.9800 .
C22 H22B 0.9800 .
C22 H22C 0.9800 .
C23 C24 1.505(7) .
C24 H24A 0.9800 .
C24 H24B 0.9800 .
C24 H24C 0.9800 .
C25 C26 1.503(6) .
C25 H25A 0.9900 .
C25 H25B 0.9900 .
C26 C27 1.385(6) .
C27 C28 1.378(6) .
C27 H27A 0.9500 .
C28 C27 1.378(6) 2_557
C28 H28A 0.9500 .
Cl1 C29 1.465(16) .
Cl2 C29 1.758(19) .
C29 H29A 0.9900 .
C29 H29B 0.9900 .
Cl3 C30 1.748(9) .
Cl4 C30 1.761(8) .
C30 H30A 0.9900 .
C30 H30B 0.9900 .
Cl5 C31' 1.514(17) .
Cl5 C31 1.966(14) .
Cl6 C31 1.754(13) .
C31 H31A 0.9900 .
C31 H31B 0.9900 .
Cl6' C31' 1.714(15) .
C31' H31C 0.9900 .
C31' H31D 0.9900 .
Cl7 C32 1.972(16) .
Cl7' C32 1.524(19) .
Cl7' Cl7' 2.26(4) 2_558
C32 Cl7' 1.524(19) 2_558
C32 Cl7 1.972(16) 2_558
C32 H32B 0.9599 .
C32 H32A 0.9601 .
N4 O19 1.139(17) .
N4 O20' 1.25(2) .
N4 O20' 1.25(2) 2_558
N4 O20 1.31(2) 2_558
N4 O20 1.31(2) .
